data_2108255
loop_
_publ_author_name
'Gazta\~naga, Pablo'
'Baggio, Ricardo'
'Vega, Daniel Roberto'

_publ_section_title
;
 A crystallographic and thermal study of pridinol mesylate and its
 monohydrated solvate
;
_journal_coeditor_code LO5027SUP1
_journal_issue 3
_journal_name_full 'Acta Crystallographica Section B'
_journal_page_first 304
_journal_page_last 310
_journal_paper_doi 10.1107/S2052520618007023
_journal_volume 74
_journal_year 2018
_chemical_formula_moiety 'C20 H26 N O,  C H3 O3 S'
_chemical_formula_sum 'C21 H29 N O4 S'
_chemical_formula_weight 391.51
_chemical_name_common
;
Pridinol mesylate
;
_chemical_name_systematic
;
1,1-Di\#173;phenyl-3-piperidino-1-propanol, methanesulfonate.
;
_space_group_crystal_system monoclinic
_space_group_IT_number 14
_space_group_name_Hall '-P 2ybc'
_space_group_name_H-M_alt 'P 1 21/c 1'
_symmetry_space_group_name_Hall '-P 2ybc'
_symmetry_space_group_name_H-M 'P 1 21/c 1'
_atom_sites_solution_hydrogens mixed
_audit_creation_method SHELXL-2018/1
_cell_angle_alpha 90
_cell_angle_beta 94.357(2)
_cell_angle_gamma 90
_cell_formula_units_Z 4
_cell_length_a 8.7198(2)
_cell_length_b 20.996(8)
_cell_length_c 10.9186(3)
_cell_measurement_reflns_used 1053
_cell_measurement_temperature 295(2)
_cell_measurement_theta_max 19.02
_cell_measurement_theta_min 1.90
_cell_volume 1993.2(8)
_computing_cell_refinement 'CrysAlisPro (Oxford Diffraction, 2009)'
_computing_data_collection 'CrysAlisPro (Oxford Diffraction, 2009)'
_computing_data_reduction 'CrysAlisPro (Oxford Diffraction, 2009)'
_computing_molecular_graphics 'SHELXTL   (Sheldrick, 2008)'
_computing_publication_material 'SHELXL97, PLATON (Spek, 2009)'
_computing_structure_refinement 'SHELXL-2014 (Sheldrick, 2015)'
_computing_structure_solution 'SHELXS97 (Sheldrick, 2008)'
_diffrn_ambient_temperature 295(2)
_diffrn_measured_fraction_theta_full 0.997
_diffrn_measured_fraction_theta_max 0.888
_diffrn_measurement_device 'four-circle diffractometer'
_diffrn_measurement_device_type 'CCD Oxford Diffraction Xcalibur, Eos, Gemini'
_diffrn_measurement_method 'thick slices'
_diffrn_radiation_type MoK\a
_diffrn_radiation_wavelength 0.71073
_diffrn_reflns_av_R_equivalents 0.0184
_diffrn_reflns_av_unetI/netI 0.0332
_diffrn_reflns_Laue_measured_fraction_full 0.997
_diffrn_reflns_Laue_measured_fraction_max 0.888
_diffrn_reflns_limit_h_max 8
_diffrn_reflns_limit_h_min -11
_diffrn_reflns_limit_k_max 20
_diffrn_reflns_limit_k_min -27
_diffrn_reflns_limit_l_max 14
_diffrn_reflns_limit_l_min -11
_diffrn_reflns_number 8157
_diffrn_reflns_point_group_measured_fraction_full 0.997
_diffrn_reflns_point_group_measured_fraction_max 0.888
_diffrn_reflns_theta_full 25.242
_diffrn_reflns_theta_max 28.261
_diffrn_reflns_theta_min 3.737
_diffrn_source 'Enhance (Mo) X-ray Source'
_exptl_absorpt_coefficient_mu 0.189
_exptl_absorpt_correction_T_max 0.98
_exptl_absorpt_correction_T_min 0.92
_exptl_absorpt_correction_type multi-scan
_exptl_absorpt_process_details
;
CrysAlisPro (Oxford Diffraction, 2009)
;
_exptl_crystal_colour colourless
_exptl_crystal_density_diffrn 1.305
_exptl_crystal_description plate
_exptl_crystal_F_000 840
_exptl_crystal_size_max 0.50
_exptl_crystal_size_mid 0.30
_exptl_crystal_size_min 0.20
_refine_diff_density_max 0.286
_refine_diff_density_min -0.310
_refine_diff_density_rms 0.040
_refine_ls_extinction_method none
_refine_ls_goodness_of_fit_ref 1.037
_refine_ls_hydrogen_treatment mixed
_refine_ls_matrix_type full
_refine_ls_number_parameters 250
_refine_ls_number_reflns 4393
_refine_ls_number_restraints 2
_refine_ls_restrained_S_all 1.037
_refine_ls_R_factor_all 0.0652
_refine_ls_R_factor_gt 0.0453
_refine_ls_shift/su_max 0.000
_refine_ls_shift/su_mean 0.000
_refine_ls_structure_factor_coef Fsqd
_refine_ls_weighting_details 'w=1/[\s^2^(Fo^2^)+(0.0466P)^2^+0.5916P] where P=(Fo^2^+2Fc^2^)/3'
_refine_ls_weighting_scheme calc
_refine_ls_wR_factor_gt 0.1060
_refine_ls_wR_factor_ref 0.1171
_reflns_Friedel_coverage 0.000
_reflns_number_gt 3300
_reflns_number_total 4393
_reflns_threshold_expression 'I > 2\s(I)'
_cod_data_source_file lo5027sup1.cif
_cod_data_source_block I
_cod_database_code 2108255
_shelx_shelxl_version_number 2018/1
_shelx_space_group_comment
;
The symmetry employed for this shelxl refinement is uniquely defined
by the following loop, which should always be used as a source of
symmetry information in preference to the above space-group names.
They are only intended as comments.
;

loop_
_space_group_symop_operation_xyz
'x, y, z'
'-x, y+1/2, -z+1/2'
'-x, -y, -z'
'x, -y-1/2, z-1/2'

loop_
_atom_site_label
_atom_site_type_symbol
_atom_site_fract_x
_atom_site_fract_y
_atom_site_fract_z
_atom_site_U_iso_or_equiv
_atom_site_adp_type
_atom_site_occupancy
_atom_site_site_symmetry_order
_atom_site_calc_flag
_atom_site_refinement_flags_posn
_atom_site_refinement_flags_adp
C1 C 0.7993(3) 0.43285(10) 0.83971(18) 0.0513(5) Uani 1 1 d . .
H1C H 0.910252 0.430099 0.838605 0.062 Uiso 1 1 calc R U
H1D H 0.763681 0.394388 0.877768 0.062 Uiso 1 1 calc R U
C2 C 0.7585(3) 0.48989(12) 0.9151(2) 0.0635(6) Uani 1 1 d . .
H2C H 0.648489 0.490435 0.922978 0.076 Uiso 1 1 calc R U
H2D H 0.809858 0.486564 0.996845 0.076 Uiso 1 1 calc R U
C3 C 0.8059(3) 0.55102(12) 0.8559(2) 0.0641(6) Uani 1 1 d . .
H3C H 0.917014 0.552476 0.854824 0.077 Uiso 1 1 calc R U
H3D H 0.773587 0.587154 0.902983 0.077 Uiso 1 1 calc R U
C4 C 0.7325(3) 0.55458(10) 0.7261(2) 0.0610(6) Uani 1 1 d . .
H4C H 0.621655 0.556732 0.728162 0.073 Uiso 1 1 calc R U
H4D H 0.766429 0.593062 0.687031 0.073 Uiso 1 1 calc R U
C5 C 0.7742(3) 0.49761(10) 0.6519(2) 0.0505(5) Uani 1 1 d . .
H5C H 0.723061 0.500600 0.570101 0.061 Uiso 1 1 calc R U
H5D H 0.884307 0.497434 0.644180 0.061 Uiso 1 1 calc R U
C6 C 0.7707(2) 0.37936(10) 0.63940(19) 0.0482(5) Uani 1 1 d . .
H6C H 0.760845 0.342011 0.690496 0.058 Uiso 1 1 calc R U
H6D H 0.877747 0.382760 0.621762 0.058 Uiso 1 1 calc R U
C7 C 0.6732(2) 0.36958(9) 0.51874(18) 0.0420(4) Uani 1 1 d . .
H7C H 0.608860 0.406806 0.502962 0.050 Uiso 1 1 calc R U
H7D H 0.605891 0.333351 0.527546 0.050 Uiso 1 1 calc R U
C8 C 0.7676(2) 0.35825(8) 0.40745(17) 0.0373(4) Uani 1 1 d . .
C9 C 0.88280(19) 0.30349(9) 0.42468(16) 0.0352(4) Uani 1 1 d . .
C10 C 0.8670(2) 0.25306(9) 0.50455(18) 0.0442(5) Uani 1 1 d . .
H10A H 0.788766 0.253776 0.557829 0.053 Uiso 1 1 calc R U
C11 C 0.9665(3) 0.20161(10) 0.5060(2) 0.0535(5) Uani 1 1 d . .
H11A H 0.953942 0.168044 0.559915 0.064 Uiso 1 1 calc R U
C12 C 1.0827(2) 0.19965(11) 0.4291(2) 0.0583(6) Uani 1 1 d . .
H12A H 1.148494 0.164773 0.429790 0.070 Uiso 1 1 calc R U
C13 C 1.1014(2) 0.24965(12) 0.3506(2) 0.0586(6) Uani 1 1 d . .
H13A H 1.181233 0.248818 0.298822 0.070 Uiso 1 1 calc R U
C14 C 1.0030(2) 0.30114(10) 0.34794(19) 0.0468(5) Uani 1 1 d . .
H14A H 1.017068 0.334645 0.294231 0.056 Uiso 1 1 calc R U
C15 C 0.65935(19) 0.34173(9) 0.29390(17) 0.0372(4) Uani 1 1 d . .
C16 C 0.6477(2) 0.37973(10) 0.19027(18) 0.0458(5) Uani 1 1 d . .
H16A H 0.704300 0.417208 0.188585 0.055 Uiso 1 1 calc R U
C17 C 0.5511(2) 0.36202(13) 0.0881(2) 0.0586(6) Uani 1 1 d . .
H17A H 0.542724 0.388074 0.019031 0.070 Uiso 1 1 calc R U
C18 C 0.4683(2) 0.30638(14) 0.0889(2) 0.0635(7) Uani 1 1 d . .
H18A H 0.404474 0.294576 0.020545 0.076 Uiso 1 1 calc R U
C19 C 0.4807(2) 0.26823(12) 0.1917(2) 0.0595(6) Uani 1 1 d . .
H19A H 0.424987 0.230493 0.192673 0.071 Uiso 1 1 calc R U
C20 C 0.5750(2) 0.28551(10) 0.2931(2) 0.0481(5) Uani 1 1 d . .
H20A H 0.582299 0.259259 0.361870 0.058 Uiso 1 1 calc R U
C22 C 0.2196(2) 0.37762(10) 0.5975(2) 0.0529(5) Uani 1 1 d . .
H22D H 0.296123 0.361697 0.546606 0.079 Uiso 1 1 calc R U
H22E H 0.172497 0.342619 0.636970 0.079 Uiso 1 1 calc R U
H22F H 0.142659 0.400518 0.547672 0.079 Uiso 1 1 calc R U
N1 N 0.72876(16) 0.43703(7) 0.71045(14) 0.0376(4) Uani 1 1 d D .
H1N H 0.6313(11) 0.4366(9) 0.7123(19) 0.045 Uiso 1 1 d D U
O1 O 0.85704(16) 0.41395(6) 0.38839(14) 0.0484(4) Uani 1 1 d D .
H1O H 0.796(2) 0.4440(8) 0.368(2) 0.058 Uiso 1 1 d D U
O2 O 0.3745(2) 0.48005(8) 0.64260(15) 0.0712(5) Uani 1 1 d . .
O3 O 0.42502(18) 0.39267(8) 0.77640(16) 0.0725(5) Uani 1 1 d . .
O4 O 0.18663(18) 0.45063(9) 0.78127(17) 0.0787(6) Uani 1 1 d . .
S1 S 0.30671(5) 0.42895(2) 0.70953(5) 0.03967(14) Uani 1 1 d . .

loop_
_atom_site_aniso_label
_atom_site_aniso_U_11
_atom_site_aniso_U_22
_atom_site_aniso_U_33
_atom_site_aniso_U_23
_atom_site_aniso_U_13
_atom_site_aniso_U_12
C1 0.0646(13) 0.0538(13) 0.0353(11) -0.0005(10) 0.0014(9) 0.0024(10)
C2 0.0744(15) 0.0743(17) 0.0422(12) -0.0186(12) 0.0068(11) -0.0042(13)
C3 0.0638(14) 0.0570(14) 0.0699(16) -0.0253(13) -0.0048(12) -0.0080(11)
C4 0.0692(14) 0.0418(12) 0.0703(16) -0.0085(11) -0.0064(12) -0.0048(11)
C5 0.0587(12) 0.0484(12) 0.0442(12) 0.0005(10) 0.0034(9) -0.0077(10)
C6 0.0553(12) 0.0464(11) 0.0428(11) -0.0078(9) 0.0033(9) 0.0141(9)
C7 0.0407(9) 0.0413(11) 0.0444(11) -0.0084(9) 0.0056(8) 0.0038(8)
C8 0.0388(9) 0.0327(9) 0.0405(10) -0.0018(8) 0.0042(8) -0.0036(7)
C9 0.0351(9) 0.0365(9) 0.0339(9) -0.0061(8) 0.0010(7) -0.0016(7)
C10 0.0485(10) 0.0418(11) 0.0433(11) -0.0026(9) 0.0093(9) 0.0021(9)
C11 0.0655(13) 0.0427(12) 0.0511(13) 0.0002(10) -0.0038(11) 0.0085(10)
C12 0.0507(12) 0.0555(14) 0.0665(15) -0.0149(12) -0.0088(11) 0.0173(10)
C13 0.0393(10) 0.0727(16) 0.0651(15) -0.0184(13) 0.0133(10) 0.0040(10)
C14 0.0429(10) 0.0541(12) 0.0442(11) -0.0039(10) 0.0087(8) -0.0042(9)
C15 0.0342(9) 0.0388(10) 0.0390(10) -0.0048(8) 0.0060(7) 0.0024(7)
C16 0.0467(11) 0.0472(11) 0.0437(11) -0.0008(9) 0.0049(9) 0.0034(9)
C17 0.0564(13) 0.0794(17) 0.0396(12) -0.0004(12) 0.0008(9) 0.0192(12)
C18 0.0384(11) 0.0942(19) 0.0566(14) -0.0313(14) -0.0046(10) 0.0086(12)
C19 0.0419(11) 0.0666(15) 0.0707(16) -0.0250(13) 0.0091(10) -0.0097(10)
C20 0.0446(10) 0.0485(12) 0.0516(12) -0.0058(10) 0.0066(9) -0.0075(9)
C22 0.0515(12) 0.0460(12) 0.0590(14) -0.0011(10) -0.0102(10) -0.0053(9)
N1 0.0329(7) 0.0414(9) 0.0387(9) -0.0064(7) 0.0046(6) 0.0009(7)
O1 0.0495(8) 0.0353(7) 0.0599(9) 0.0022(7) 0.0004(7) -0.0097(6)
O2 0.0898(12) 0.0643(10) 0.0603(10) -0.0007(9) 0.0118(9) -0.0386(9)
O3 0.0700(10) 0.0707(11) 0.0715(11) -0.0031(9) -0.0286(8) 0.0146(9)
O4 0.0560(9) 0.0948(13) 0.0885(13) -0.0285(11) 0.0269(9) 0.0015(9)
S1 0.0349(2) 0.0397(3) 0.0443(3) -0.0011(2) 0.00268(19) -0.00061(19)

loop_
_atom_type_symbol
_atom_type_description
_atom_type_scat_dispersion_real
_atom_type_scat_dispersion_imag
_atom_type_scat_source
C C 0.0033 0.0016 'International Tables Vol C Tables 4.2.6.8 and 6.1.1.4'
H H 0.0000 0.0000 'International Tables Vol C Tables 4.2.6.8 and 6.1.1.4'
N N 0.0061 0.0033 'International Tables Vol C Tables 4.2.6.8 and 6.1.1.4'
O O 0.0106 0.0060 'International Tables Vol C Tables 4.2.6.8 and 6.1.1.4'
S S 0.1246 0.1234 'International Tables Vol C Tables 4.2.6.8 and 6.1.1.4'

loop_
_geom_angle_atom_site_label_1
_geom_angle_atom_site_label_2
_geom_angle_atom_site_label_3
_geom_angle
N1 C1 C2 111.71(18)
N1 C1 H1C 109.3
C2 C1 H1C 109.3
N1 C1 H1D 109.3
C2 C1 H1D 109.3
H1C C1 H1D 107.9
C3 C2 C1 110.95(19)
C3 C2 H2C 109.4
C1 C2 H2C 109.4
C3 C2 H2D 109.4
C1 C2 H2D 109.4
H2C C2 H2D 108.0
C2 C3 C4 109.47(19)
C2 C3 H3C 109.8
C4 C3 H3C 109.8
C2 C3 H3D 109.8
C4 C3 H3D 109.8
H3C C3 H3D 108.2
C5 C4 C3 111.3(2)
C5 C4 H4C 109.4
C3 C4 H4C 109.4
C5 C4 H4D 109.4
C3 C4 H4D 109.4
H4C C4 H4D 108.0
N1 C5 C4 111.41(17)
N1 C5 H5C 109.3
C4 C5 H5C 109.3
N1 C5 H5D 109.3
C4 C5 H5D 109.3
H5C C5 H5D 108.0
N1 C6 C7 114.45(16)
N1 C6 H6C 108.6
C7 C6 H6C 108.6
N1 C6 H6D 108.6
C7 C6 H6D 108.6
H6C C6 H6D 107.6
C6 C7 C8 113.99(15)
C6 C7 H7C 108.8
C8 C7 H7C 108.8
C6 C7 H7D 108.8
C8 C7 H7D 108.8
H7C C7 H7D 107.6
O1 C8 C9 105.80(14)
O1 C8 C7 108.63(15)
C9 C8 C7 113.91(15)
O1 C8 C15 112.02(15)
C9 C8 C15 106.65(14)
C7 C8 C15 109.83(14)
C10 C9 C14 117.86(17)
C10 C9 C8 123.82(16)
C14 C9 C8 118.07(17)
C11 C10 C9 120.78(19)
C11 C10 H10A 119.6
C9 C10 H10A 119.6
C12 C11 C10 120.7(2)
C12 C11 H11A 119.7
C10 C11 H11A 119.7
C11 C12 C13 119.3(2)
C11 C12 H12A 120.3
C13 C12 H12A 120.3
C12 C13 C14 120.6(2)
C12 C13 H13A 119.7
C14 C13 H13A 119.7
C13 C14 C9 120.7(2)
C13 C14 H14A 119.6
C9 C14 H14A 119.6
C16 C15 C20 118.59(19)
C16 C15 C8 122.13(17)
C20 C15 C8 119.22(17)
C15 C16 C17 120.2(2)
C15 C16 H16A 119.9
C17 C16 H16A 119.9
C18 C17 C16 120.5(2)
C18 C17 H17A 119.8
C16 C17 H17A 119.8
C17 C18 C19 119.4(2)
C17 C18 H18A 120.3
C19 C18 H18A 120.3
C20 C19 C18 120.5(2)
C20 C19 H19A 119.7
C18 C19 H19A 119.7
C19 C20 C15 120.8(2)
C19 C20 H20A 119.6
C15 C20 H20A 119.6
S1 C22 H22D 109.5
S1 C22 H22E 109.5
H22D C22 H22E 109.5
S1 C22 H22F 109.5
H22D C22 H22F 109.5
H22E C22 H22F 109.5
C5 N1 C6 112.61(15)
C5 N1 C1 110.49(16)
C6 N1 C1 109.97(15)
C5 N1 H1N 108.5(14)
C6 N1 H1N 106.7(14)
C1 N1 H1N 108.4(14)
C8 O1 H1O 108.2(16)
O4 S1 O3 114.72(12)
O4 S1 O2 112.61(12)
O3 S1 O2 110.14(11)
O4 S1 C22 106.31(11)
O3 S1 C22 106.51(10)
O2 S1 C22 105.90(10)

loop_
_geom_bond_atom_site_label_1
_geom_bond_atom_site_label_2
_geom_bond_distance
C1 N1 1.499(2)
C1 C2 1.511(3)
C1 H1C 0.9700
C1 H1D 0.9700
C2 C3 1.509(3)
C2 H2C 0.9700
C2 H2D 0.9700
C3 C4 1.513(3)
C3 H3C 0.9700
C3 H3D 0.9700
C4 C5 1.504(3)
C4 H4C 0.9700
C4 H4D 0.9700
C5 N1 1.491(3)
C5 H5C 0.9700
C5 H5D 0.9700
C6 N1 1.498(2)
C6 C7 1.526(3)
C6 H6C 0.9700
C6 H6D 0.9700
C7 C8 1.537(3)
C7 H7C 0.9700
C7 H7D 0.9700
C8 O1 1.430(2)
C8 C9 1.529(2)
C8 C15 1.540(2)
C9 C10 1.385(3)
C9 C14 1.391(3)
C10 C11 1.384(3)
C10 H10A 0.9300
C11 C12 1.365(3)
C11 H11A 0.9300
C12 C13 1.372(3)
C12 H12A 0.9300
C13 C14 1.379(3)
C13 H13A 0.9300
C14 H14A 0.9300
C15 C16 1.382(3)
C15 C20 1.391(3)
C16 C17 1.396(3)
C16 H16A 0.9300
C17 C18 1.373(3)
C17 H17A 0.9300
C18 C19 1.377(4)
C18 H18A 0.9300
C19 C20 1.376(3)
C19 H19A 0.9300
C20 H20A 0.9300
C22 S1 1.759(2)
C22 H22D 0.9600
C22 H22E 0.9600
C22 H22F 0.9600
N1 H1N 0.852(9)
O1 H1O 0.843(9)
O2 S1 1.4492(16)
O3 S1 1.4364(15)
O4 S1 1.4289(16)

loop_
_geom_hbond_atom_site_label_D
_geom_hbond_atom_site_label_H
_geom_hbond_atom_site_label_A
_geom_hbond_distance_DH
_geom_hbond_distance_HA
_geom_hbond_distance_DA
_geom_hbond_angle_DHA
_geom_hbond_site_symmetry_A
_geom_hbond_publ_flag
O1 H1O O2 0.843(9) 2.178(11) 3.007(3) 167(2) 3_666 n
N1 H1N O3 0.852(9) 2.184(13) 2.948(2) 149.3(18) . n
N1 H1N O2 0.852(9) 2.483(13) 3.250(2) 150.2(18) . n
C5 H5C O2 0.97 2.45 3.407(3) 171.1 3_666 n

_cod_database_fobs_code 2108255
